data_2207463
loop_
_publ_author_name
'Fan, Eric'
'Lowary, Todd L.'
'Ferguson, Michael J.'

_publ_section_title
(1<i>S</i>,3<i>S</i>)-1-<i>tert</i>-Butyldiphenylsiloxy-3-hydroxy-3-isopropenyl-1,2,3,4-tetrahydronaphthalene
_journal_coeditor_code BT6798
_journal_issue 12
_journal_name_full 'Acta Crystallographica Section E'
_journal_page_first o4295
_journal_page_last o4297
_journal_paper_doi 10.1107/S1600536805037736
_journal_volume 61
_journal_year 2005
_chemical_formula_iupac 'C29 H34 O2 Si'
_chemical_formula_moiety 'C29 H34 O2 Si'
_chemical_formula_sum 'C29 H34 O2 Si'
_chemical_formula_weight 442.65
_chemical_melting_point 368
_chemical_name_systematic
;
(3S,1S)-1-tert-Butyldiphenylsiloxy-3-hydroxy-3-isopropenyl-1,2,3,4-
tetrahydronaphthalene
;
_space_group_IT_number 4
_symmetry_cell_setting monoclinic
_symmetry_space_group_name_Hall 'P 2yb'
_symmetry_space_group_name_H-M 'P 1 21 1'
_atom_sites_solution_hydrogens geom
_atom_sites_solution_primary direct
_atom_sites_solution_secondary difmap
_audit_creation_method SHELXL-97
_cell_angle_alpha 90.00
_cell_angle_beta 94.506(2)
_cell_angle_gamma 90.00
_cell_formula_units_Z 2
_cell_length_a 10.4483(12)
_cell_length_b 10.2152(12)
_cell_length_c 11.6877(13)
_cell_measurement_reflns_used 4566
_cell_measurement_temperature 193(2)
_cell_measurement_theta_max 26.24
_cell_measurement_theta_min 2.52
_cell_volume 1243.6(2)
_computing_cell_refinement 'SAINT (Bruker, 1997)'
_computing_data_collection 'SMART (Bruker, 1997)'
_computing_data_reduction SAINT
_computing_molecular_graphics 'SHELXTL (Sheldrick, 1997b)'
_computing_publication_material SHELXTL
_computing_structure_refinement 'SHELXL97 (Sheldrick, 1997a)'
_computing_structure_solution 'SHELXS97 (Sheldrick, 1990)'
_diffrn_ambient_temperature 193(2)
_diffrn_detector_area_resol_mean 8.192
_diffrn_measured_fraction_theta_full 0.998
_diffrn_measured_fraction_theta_max 0.998
_diffrn_measurement_device_type 'Bruker PLATFORM diffractometer/SMART 1000 CCD area-detector'
_diffrn_measurement_method \w
_diffrn_radiation_monochromator graphite
_diffrn_radiation_source 'fine-focus sealed tube'
_diffrn_radiation_type MoK\a
_diffrn_radiation_wavelength 0.71073
_diffrn_reflns_av_R_equivalents 0.0309
_diffrn_reflns_av_sigmaI/netI 0.0473
_diffrn_reflns_limit_h_max 13
_diffrn_reflns_limit_h_min -13
_diffrn_reflns_limit_k_max 12
_diffrn_reflns_limit_k_min -12
_diffrn_reflns_limit_l_max 14
_diffrn_reflns_limit_l_min -14
_diffrn_reflns_number 9592
_diffrn_reflns_theta_full 26.40
_diffrn_reflns_theta_max 26.40
_diffrn_reflns_theta_min 1.96
_diffrn_standards_decay_% 0
_diffrn_standards_interval_time 0
_diffrn_standards_number 0
_exptl_absorpt_coefficient_mu 0.117
_exptl_absorpt_correction_T_max 0.9872
_exptl_absorpt_correction_T_min 0.9469
_exptl_absorpt_correction_type multi-scan
_exptl_absorpt_process_details '(SADABS; Sheldrick, 2003)'
_exptl_crystal_colour 'pale yellow'
_exptl_crystal_density_diffrn 1.182
_exptl_crystal_density_method 'not measured'
_exptl_crystal_description plate
_exptl_crystal_F_000 476
_exptl_crystal_size_max 0.47
_exptl_crystal_size_mid 0.28
_exptl_crystal_size_min 0.11
_refine_diff_density_max 0.263
_refine_diff_density_min -0.175
_refine_ls_abs_structure_details 'Flack (1983), 2367 Friedel pairs'
_refine_ls_abs_structure_Flack 0.01(10)
_refine_ls_extinction_method none
_refine_ls_goodness_of_fit_ref 1.045
_refine_ls_hydrogen_treatment constr
_refine_ls_matrix_type full
_refine_ls_number_parameters 290
_refine_ls_number_reflns 5064
_refine_ls_number_restraints 1
_refine_ls_restrained_S_all 1.045
_refine_ls_R_factor_all 0.0458
_refine_ls_R_factor_gt 0.0382
_refine_ls_shift/su_max 0.000
_refine_ls_shift/su_mean 0.000
_refine_ls_structure_factor_coef Fsqd
_refine_ls_weighting_details 'calc w=1/[\s^2^(Fo^2^)+(0.0494P)^2^+0.0552P] where P=(Fo^2^+2Fc^2^)/3'
_refine_ls_weighting_scheme calc
_refine_ls_wR_factor_gt 0.0915
_refine_ls_wR_factor_ref 0.0951
_reflns_number_gt 4498
_reflns_number_total 5064
_reflns_threshold_expression I>2\s(I)
_cod_data_source_file bt6798.cif
_cod_data_source_block I
_cod_depositor_comments
;
The following automatic conversions were performed:
'_symmetry_cell_setting' value 'Monoclinic' changed to 'monoclinic'
according to '/home/saulius/struct/CIF-dictionaries/cif_core.dic'
dictionary named 'cif_core.dic' version 2.4.1 from 2010-06-29.

Automatic conversion script
Id: cif_fix_enum 1527 2010-12-29 10:47:43Z saulius 

The following automatic conversions were performed:

'_symmetry_cell_setting' value 'Monoclinic' changed to 'monoclinic'
according to /home/saulius/struct/CIF-dictionaries/cif_core.dic
dictionary named 'cif_core.dic' version 2.4.1 from 2010-06-29.

Automatic conversion script
Id: cif_fix_values 1715 2011-07-08 13:25:40Z adriana 
;
_cod_original_sg_symbol_H-M 'P 21'
_cod_database_code 2207463
_cod_database_fobs_code 2207463

loop_
_symmetry_equiv_pos_as_xyz
'x, y, z'
'-x, y+1/2, -z'

loop_
_atom_site_label
_atom_site_fract_x
_atom_site_fract_y
_atom_site_fract_z
_atom_site_U_iso_or_equiv
_atom_site_adp_type
_atom_site_calc_flag
_atom_site_refinement_flags
_atom_site_occupancy
_atom_site_type_symbol
Si 0.23659(5) 0.36299(5) 0.19880(4) 0.02460(12) Uani d . 1 Si
O1 0.25169(13) 0.44946(14) 0.31752(10) 0.0310(3) Uani d . 1 O
O2 0.51244(15) 0.20692(18) 0.61257(14) 0.0479(4) Uani d . 1 O
H2O 0.5685 0.2206 0.5662 0.058 Uiso calc R 1 H
C1 0.26768(19) 0.40844(18) 0.43463(15) 0.0261(4) Uani d . 1 C
H1 0.1912 0.3548 0.4511 0.031 Uiso calc R 1 H
C2 0.38668(19) 0.3249(2) 0.45963(17) 0.0324(5) Uani d . 1 C
H2A 0.4627 0.3716 0.4346 0.039 Uiso calc R 1 H
H2B 0.3772 0.2418 0.4161 0.039 Uiso calc R 1 H
C3 0.40640(19) 0.2954(2) 0.58838(18) 0.0321(5) Uani d . 1 C
C4 0.4379(2) 0.4245(2) 0.64912(18) 0.0345(5) Uani d . 1 C
H4A 0.4372 0.4109 0.7329 0.041 Uiso calc R 1 H
H4B 0.5258 0.4513 0.6332 0.041 Uiso calc R 1 H
C5 0.34585(19) 0.5339(2) 0.61344(17) 0.0287(4) Uani d . 1 C
C6 0.3404(2) 0.6451(2) 0.68185(18) 0.0370(5) Uani d . 1 C
H6 0.3903 0.6484 0.7533 0.044 Uiso calc R 1 H
C7 0.2642(2) 0.7501(2) 0.64810(19) 0.0400(5) Uani d . 1 C
H7 0.2623 0.8252 0.6959 0.048 Uiso calc R 1 H
C8 0.1906(2) 0.7464(2) 0.54501(18) 0.0378(5) Uani d . 1 C
H8 0.1388 0.8193 0.5209 0.045 Uiso calc R 1 H
C9 0.1927(2) 0.6359(2) 0.47683(17) 0.0310(5) Uani d . 1 C
H9 0.1407 0.6328 0.4065 0.037 Uiso calc R 1 H
C10 0.26983(18) 0.52914(18) 0.50966(16) 0.0250(4) Uani d . 1 C
C11 0.2912(2) 0.2240(2) 0.63060(17) 0.0337(5) Uani d . 1 C
C12 0.2240(2) 0.2697(2) 0.7121(2) 0.0439(6) Uani d . 1 C
H12A 0.1532 0.2211 0.7359 0.053 Uiso calc R 1 H
H12B 0.2461 0.3513 0.7473 0.053 Uiso calc R 1 H
C13 0.2584(3) 0.0958(2) 0.5737(2) 0.0520(6) Uani d . 1 C
H13A 0.1807 0.0601 0.6038 0.062 Uiso calc R 1 H
H13B 0.3297 0.0344 0.5894 0.062 Uiso calc R 1 H
H13C 0.2434 0.1089 0.4907 0.062 Uiso calc R 1 H
C14 0.11708(19) 0.4569(2) 0.10059(17) 0.0347(5) Uani d . 1 C
C15 0.0929(3) 0.3866(4) -0.0134(2) 0.0707(9) Uani d . 1 C
H15A 0.0276 0.4341 -0.0618 0.085 Uiso calc R 1 H
H15B 0.0627 0.2975 0.0000 0.085 Uiso calc R 1 H
H15C 0.1728 0.3829 -0.0519 0.085 Uiso calc R 1 H
C16 0.1744(3) 0.5917(3) 0.0799(3) 0.0719(10) Uani d . 1 C
H16A 0.1129 0.6438 0.0314 0.086 Uiso calc R 1 H
H16B 0.2538 0.5815 0.0415 0.086 Uiso calc R 1 H
H16C 0.1932 0.6363 0.1536 0.086 Uiso calc R 1 H
C17 -0.0109(2) 0.4771(3) 0.1527(3) 0.0663(8) Uani d . 1 C
H17A -0.0699 0.5246 0.0981 0.080 Uiso calc R 1 H
H17B 0.0031 0.5280 0.2237 0.080 Uiso calc R 1 H
H17C -0.0479 0.3919 0.1698 0.080 Uiso calc R 1 H
C21 0.18379(19) 0.19158(19) 0.22966(16) 0.0275(4) Uani d . 1 C
C22 0.2605(2) 0.0817(2) 0.21531(18) 0.0331(5) Uani d . 1 C
H22 0.3422 0.0927 0.1863 0.040 Uiso calc R 1 H
C23 0.2200(2) -0.0432(2) 0.24242(18) 0.0361(5) Uani d . 1 C
H23 0.2740 -0.1163 0.2318 0.043 Uiso calc R 1 H
C24 0.1024(2) -0.0613(2) 0.28440(17) 0.0367(5) Uani d . 1 C
H24 0.0744 -0.1470 0.3019 0.044 Uiso calc R 1 H
C25 0.0247(2) 0.0452(2) 0.3012(2) 0.0400(5) Uani d . 1 C
H25 -0.0563 0.0333 0.3314 0.048 Uiso calc R 1 H
C26 0.0652(2) 0.1692(2) 0.27395(18) 0.0360(5) Uani d . 1 C
H26 0.0107 0.2416 0.2857 0.043 Uiso calc R 1 H
C31 0.39470(17) 0.3632(2) 0.13375(14) 0.0265(4) Uani d . 1 C
C32 0.49005(19) 0.4524(2) 0.17339(16) 0.0307(4) Uani d . 1 C
H32 0.4756 0.5078 0.2364 0.037 Uiso calc R 1 H
C33 0.6047(2) 0.4612(2) 0.12233(18) 0.0366(5) Uani d . 1 C
H33 0.6683 0.5221 0.1506 0.044 Uiso calc R 1 H
C34 0.6271(2) 0.3821(2) 0.03082(19) 0.0423(6) Uani d . 1 C
H34 0.7063 0.3880 -0.0036 0.051 Uiso calc R 1 H
C35 0.5352(2) 0.2947(2) -0.0108(2) 0.0431(6) Uani d . 1 C
H35 0.5502 0.2404 -0.0743 0.052 Uiso calc R 1 H
C36 0.4203(2) 0.2862(2) 0.04024(18) 0.0363(5) Uani d . 1 C
H36 0.3570 0.2259 0.0104 0.044 Uiso calc R 1 H

loop_
_atom_site_aniso_label
_atom_site_aniso_U_11
_atom_site_aniso_U_22
_atom_site_aniso_U_33
_atom_site_aniso_U_12
_atom_site_aniso_U_13
_atom_site_aniso_U_23
Si 0.0256(2) 0.0250(3) 0.0233(2) 0.0001(2) 0.00238(18) -0.0025(2)
O1 0.0458(9) 0.0253(7) 0.0221(6) 0.0027(6) 0.0036(6) -0.0006(6)
O2 0.0410(9) 0.0575(11) 0.0457(9) 0.0249(8) 0.0062(7) 0.0079(8)
C1 0.0312(10) 0.0257(9) 0.0217(9) -0.0007(8) 0.0042(8) 0.0008(7)
C2 0.0329(11) 0.0358(12) 0.0294(10) 0.0075(9) 0.0076(8) -0.0013(8)
C3 0.0295(11) 0.0358(12) 0.0309(10) 0.0095(9) 0.0018(8) 0.0007(9)
C4 0.0287(11) 0.0414(12) 0.0327(11) -0.0001(9) -0.0022(9) 0.0017(9)
C5 0.0270(10) 0.0290(10) 0.0303(10) -0.0060(8) 0.0040(8) -0.0013(8)
C6 0.0426(12) 0.0380(12) 0.0295(11) -0.0106(10) -0.0015(9) -0.0060(9)
C7 0.0541(14) 0.0272(12) 0.0396(12) -0.0087(10) 0.0102(10) -0.0105(9)
C8 0.0526(14) 0.0273(12) 0.0344(11) 0.0019(10) 0.0082(10) -0.0009(9)
C9 0.0355(11) 0.0325(11) 0.0251(10) 0.0002(9) 0.0036(9) -0.0010(9)
C10 0.0263(10) 0.0235(9) 0.0259(9) -0.0041(8) 0.0075(8) -0.0008(8)
C11 0.0386(11) 0.0300(11) 0.0319(10) 0.0074(10) -0.0004(9) 0.0082(9)
C12 0.0483(14) 0.0380(12) 0.0474(13) 0.0042(10) 0.0173(11) 0.0086(10)
C13 0.0692(17) 0.0341(13) 0.0526(15) -0.0023(12) 0.0042(13) 0.0029(11)
C14 0.0305(10) 0.0389(12) 0.0340(11) 0.0000(10) -0.0011(8) 0.0049(10)
C15 0.079(2) 0.091(3) 0.0378(13) 0.0113(18) -0.0228(13) -0.0074(15)
C16 0.0534(17) 0.0501(17) 0.109(3) -0.0015(13) -0.0168(17) 0.0391(17)
C17 0.0410(14) 0.086(2) 0.0718(19) 0.0245(15) 0.0065(13) 0.0225(17)
C21 0.0314(10) 0.0264(10) 0.0247(9) -0.0009(8) 0.0025(8) -0.0016(8)
C22 0.0302(11) 0.0331(11) 0.0356(11) -0.0013(9) 0.0010(9) -0.0007(9)
C23 0.0418(12) 0.0281(11) 0.0376(11) 0.0022(10) -0.0029(9) 0.0001(10)
C24 0.0440(13) 0.0338(12) 0.0310(10) -0.0109(10) -0.0042(9) 0.0029(9)
C25 0.0379(12) 0.0398(12) 0.0434(13) -0.0080(10) 0.0104(10) -0.0015(10)
C26 0.0358(11) 0.0317(11) 0.0414(12) 0.0001(9) 0.0087(9) -0.0012(10)
C31 0.0273(9) 0.0265(9) 0.0258(8) 0.0021(10) 0.0026(7) 0.0024(9)
C32 0.0340(11) 0.0298(10) 0.0278(10) 0.0013(9) -0.0009(8) 0.0028(9)
C33 0.0328(11) 0.0398(12) 0.0368(11) -0.0087(10) -0.0002(9) 0.0108(10)
C34 0.0321(11) 0.0522(15) 0.0443(12) 0.0019(11) 0.0134(9) 0.0126(12)
C35 0.0472(14) 0.0441(14) 0.0400(12) 0.0051(11) 0.0169(10) -0.0048(11)
C36 0.0354(12) 0.0383(12) 0.0360(12) -0.0008(10) 0.0069(9) -0.0063(9)

loop_
_atom_type_symbol
_atom_type_description
_atom_type_scat_dispersion_real
_atom_type_scat_dispersion_imag
_atom_type_scat_source
C C 0.0033 0.0016 'International Tables Vol C Tables 4.2.6.8 and 6.1.1.4'
H H 0.0000 0.0000 'International Tables Vol C Tables 4.2.6.8 and 6.1.1.4'
O O 0.0106 0.0060 'International Tables Vol C Tables 4.2.6.8 and 6.1.1.4'
Si Si 0.0817 0.0704 'International Tables Vol C Tables 4.2.6.8 and 6.1.1.4'

loop_
_geom_angle_atom_site_label_1
_geom_angle_atom_site_label_2
_geom_angle_atom_site_label_3
_geom_angle
_geom_angle_publ_flag
O1 Si C31 108.26(8) y
O1 Si C21 110.44(8) y
C31 Si C21 111.14(9) y
O1 Si C14 104.78(9) y
C31 Si C14 108.35(9) y
C21 Si C14 113.57(9) y
C1 O1 Si 130.40(12) y
C3 O2 H2O 109.5 n
O1 C1 C10 108.16(15) y
O1 C1 C2 112.45(15) y
C10 C1 C2 111.86(16) y
O1 C1 H1 108.1 n
C10 C1 H1 108.1 n
C2 C1 H1 108.1 n
C1 C2 C3 110.15(15) y
C1 C2 H2A 109.6 n
C3 C2 H2A 109.6 n
C1 C2 H2B 109.6 n
C3 C2 H2B 109.6 n
H2A C2 H2B 108.1 n
O2 C3 C4 108.50(16) y
O2 C3 C11 104.54(17) y
C4 C3 C11 114.32(17) y
O2 C3 C2 110.98(16) y
C4 C3 C2 107.17(17) y
C11 C3 C2 111.33(17) y
C5 C4 C3 113.74(16) y
C5 C4 H4A 108.8 n
C3 C4 H4A 108.8 n
C5 C4 H4B 108.8 n
C3 C4 H4B 108.8 n
H4A C4 H4B 107.7 n
C6 C5 C10 118.74(19) n
C6 C5 C4 119.90(18) n
C10 C5 C4 121.29(18) n
C7 C6 C5 121.4(2) n
C7 C6 H6 119.3 n
C5 C6 H6 119.3 n
C6 C7 C8 120.0(2) n
C6 C7 H7 120.0 n
C8 C7 H7 120.0 n
C7 C8 C9 119.6(2) y
C7 C8 H8 120.2 n
C9 C8 H8 120.2 n
C8 C9 C10 121.05(19) n
C8 C9 H9 119.5 n
C10 C9 H9 119.5 n
C9 C10 C5 119.27(18) n
C9 C10 C1 119.82(17) n
C5 C10 C1 120.89(18) n
C12 C11 C13 121.1(2) n
C12 C11 C3 123.1(2) n
C13 C11 C3 115.76(19) n
C11 C12 H12A 120.0 n
C11 C12 H12B 120.0 n
H12A C12 H12B 120.0 n
C11 C13 H13A 109.5 n
C11 C13 H13B 109.5 n
H13A C13 H13B 109.5 n
C11 C13 H13C 109.5 n
H13A C13 H13C 109.5 n
H13B C13 H13C 109.5 n
C15 C14 C17 108.9(2) n
C15 C14 C16 109.2(2) n
C17 C14 C16 107.9(2) n
C15 C14 Si 110.45(17) n
C17 C14 Si 112.57(15) n
C16 C14 Si 107.78(15) n
C14 C15 H15A 109.5 n
C14 C15 H15B 109.5 n
H15A C15 H15B 109.5 n
C14 C15 H15C 109.5 n
H15A C15 H15C 109.5 n
H15B C15 H15C 109.5 n
C14 C16 H16A 109.5 n
C14 C16 H16B 109.5 n
H16A C16 H16B 109.5 n
C14 C16 H16C 109.5 n
H16A C16 H16C 109.5 n
H16B C16 H16C 109.5 n
C14 C17 H17A 109.5 n
C14 C17 H17B 109.5 n
H17A C17 H17B 109.5 n
C14 C17 H17C 109.5 n
H17A C17 H17C 109.5 n
H17B C17 H17C 109.5 n
C22 C21 C26 116.51(19) n
C22 C21 Si 123.08(15) n
C26 C21 Si 120.35(15) n
C23 C22 C21 121.5(2) n
C23 C22 H22 119.2 n
C21 C22 H22 119.2 n
C24 C23 C22 120.2(2) n
C24 C23 H23 119.9 n
C22 C23 H23 119.9 n
C23 C24 C25 119.8(2) n
C23 C24 H24 120.1 n
C25 C24 H24 120.1 n
C26 C25 C24 119.8(2) n
C26 C25 H25 120.1 n
C24 C25 H25 120.1 n
C25 C26 C21 122.1(2) n
C25 C26 H26 118.9 n
C21 C26 H26 118.9 n
C36 C31 C32 116.88(17) n
C36 C31 Si 123.34(15) n
C32 C31 Si 119.55(14) n
C33 C32 C31 121.12(19) n
C33 C32 H32 119.4 n
C31 C32 H32 119.4 n
C34 C33 C32 120.2(2) n
C34 C33 H33 119.9 n
C32 C33 H33 119.9 n
C35 C34 C33 120.07(19) n
C35 C34 H34 120.0 n
C33 C34 H34 120.0 n
C34 C35 C36 119.6(2) n
C34 C35 H35 120.2 n
C36 C35 H35 120.2 n
C35 C36 C31 122.1(2) n
C35 C36 H36 119.0 n
C31 C36 H36 119.0 n

loop_
_geom_bond_atom_site_label_1
_geom_bond_atom_site_label_2
_geom_bond_distance
_geom_bond_publ_flag
Si O1 1.6420(13) y
Si C31 1.8720(18) y
Si C21 1.879(2) y
Si C14 1.890(2) y
O1 C1 1.429(2) y
O2 C3 1.441(2) y
O2 H2O 0.8400 n
C1 C10 1.512(3) y
C1 C2 1.517(3) y
C1 H1 1.0000 n
C2 C3 1.533(3) n
C2 H2A 0.9900 n
C2 H2B 0.9900 n
C3 C4 1.521(3) n
C3 C11 1.523(3) n
C4 C5 1.512(3) n
C4 H4A 0.9900 n
C4 H4B 0.9900 n
C5 C6 1.393(3) n
C5 C10 1.398(3) y
C6 C7 1.375(3) n
C6 H6 0.9500 n
C7 C8 1.378(3) n
C7 H7 0.9500 n
C8 C9 1.383(3) n
C8 H8 0.9500 n
C9 C10 1.392(3) y
C9 H9 0.9500 n
C11 C12 1.313(3) n
C11 C13 1.496(3) n
C12 H12A 0.9500 n
C12 H12B 0.9500 n
C13 H13A 0.9800 n
C13 H13B 0.9800 n
C13 H13C 0.9800 n
C14 C15 1.517(3) n
C14 C17 1.526(3) n
C14 C16 1.528(4) n
C15 H15A 0.9800 n
C15 H15B 0.9800 n
C15 H15C 0.9800 n
C16 H16A 0.9800 n
C16 H16B 0.9800 n
C16 H16C 0.9800 n
C17 H17A 0.9800 n
C17 H17B 0.9800 n
C17 H17C 0.9800 n
C21 C22 1.397(3) n
C21 C26 1.399(3) n
C22 C23 1.388(3) n
C22 H22 0.9500 n
C23 C24 1.371(3) n
C23 H23 0.9500 n
C24 C25 1.381(3) n
C24 H24 0.9500 n
C25 C26 1.380(3) n
C25 H25 0.9500 n
C26 H26 0.9500 n
C31 C36 1.389(3) n
C31 C32 1.402(3) n
C32 C33 1.383(3) n
C32 H32 0.9500 n
C33 C34 1.375(3) n
C33 H33 0.9500 n
C34 C35 1.372(3) n
C34 H34 0.9500 n
C35 C36 1.384(3) n
C35 H35 0.9500 n
C36 H36 0.9500 n

loop_
_geom_torsion_atom_site_label_1
_geom_torsion_atom_site_label_2
_geom_torsion_atom_site_label_3
_geom_torsion_atom_site_label_4
_geom_torsion
C31 Si O1 C1 -101.63(17)
C21 Si O1 C1 20.26(18)
C14 Si O1 C1 142.91(16)
Si O1 C1 C10 -177.16(13)
Si O1 C1 C2 58.8(2)
O1 C1 C2 C3 174.31(16)
C10 C1 C2 C3 52.4(2)
C1 C2 C3 O2 175.03(17)
C1 C2 C3 C4 -66.7(2)
C1 C2 C3 C11 59.0(2)
O2 C3 C4 C5 169.36(17)
C11 C3 C4 C5 -74.4(2)
C2 C3 C4 C5 49.5(2)
C3 C4 C5 C6 162.53(19)
C3 C4 C5 C10 -20.7(3)
C10 C5 C6 C7 -1.3(3)
C4 C5 C6 C7 175.5(2)
C5 C6 C7 C8 0.4(3)
C6 C7 C8 C9 0.9(3)
C7 C8 C9 C10 -1.2(3)
C8 C9 C10 C5 0.2(3)
C8 C9 C10 C1 178.56(18)
C6 C5 C10 C9 1.0(3)
C4 C5 C10 C9 -175.80(18)
C6 C5 C10 C1 -177.29(18)
C4 C5 C10 C1 5.9(3)
O1 C1 C10 C9 35.6(2)
C2 C1 C10 C9 159.95(18)
O1 C1 C10 C5 -146.12(17)
C2 C1 C10 C5 -21.7(2)
O2 C3 C11 C12 118.8(2)
C4 C3 C11 C12 0.3(3)
C2 C3 C11 C12 -121.3(2)
O2 C3 C11 C13 -60.8(2)
C4 C3 C11 C13 -179.27(18)
C2 C3 C11 C13 59.1(2)
O1 Si C14 C15 -179.51(17)
C31 Si C14 C15 65.09(19)
C21 Si C14 C15 -58.90(19)
O1 Si C14 C17 -57.5(2)
C31 Si C14 C17 -172.95(19)
C21 Si C14 C17 63.1(2)
O1 Si C14 C16 61.3(2)
C31 Si C14 C16 -54.1(2)
C21 Si C14 C16 -178.07(19)
O1 Si C21 C22 -114.47(16)
C31 Si C21 C22 5.70(19)
C14 Si C21 C22 128.17(17)
O1 Si C21 C26 62.61(18)
C31 Si C21 C26 -177.22(15)
C14 Si C21 C26 -54.75(19)
C26 C21 C22 C23 0.7(3)
Si C21 C22 C23 177.93(16)
C21 C22 C23 C24 0.0(3)
C22 C23 C24 C25 -0.9(3)
C23 C24 C25 C26 1.0(3)
C24 C25 C26 C21 -0.2(3)
C22 C21 C26 C25 -0.6(3)
Si C21 C26 C25 -177.90(17)
O1 Si C31 C36 171.85(16)
C21 Si C31 C36 50.40(19)
C14 Si C31 C36 -75.0(2)
O1 Si C31 C32 -13.81(18)
C21 Si C31 C32 -135.26(16)
C14 Si C31 C32 99.30(17)
C36 C31 C32 C33 -1.0(3)
Si C31 C32 C33 -175.71(15)
C31 C32 C33 C34 0.2(3)
C32 C33 C34 C35 0.5(3)
C33 C34 C35 C36 -0.4(3)
C34 C35 C36 C31 -0.5(3)
C32 C31 C36 C35 1.2(3)
Si C31 C36 C35 175.63(18)

loop_
_cod_related_entry_id
_cod_related_entry_database
_cod_related_entry_code
1 ChemSpider 17284723
